data_7702413
loop_
_publ_author_name
'Paulo, Ant\'onio'
'Domingos, \^Angela'
'Santos, Isabel'

_publ_section_title
;
 Control of the hapticity of pyridine-2-thiolate ligands in rhenium(V) oxo
 complexes&#x200A;&#x2020;
;
_journal_issue 21
_journal_name_full 'Journal of the Chemical Society, Dalton Transactions'
_journal_page_first 3735
_journal_paper_doi 10.1039/a905911c
_journal_year 1999
_chemical_formula_structural '[ReO{B(pz)4}Cl(Spy)].HCl'
_chemical_formula_sum 'C18 H19 B Cl4 N9 O Re S'
_chemical_formula_weight 748.29
_space_group_IT_number 2
_space_group_name_Hall '-P 1'
_space_group_name_H-M_alt 'P -1'
_symmetry_cell_setting triclinic
_symmetry_space_group_name_H-M 'P -1'
_atom_sites_solution_hydrogens geom
_atom_sites_solution_primary direct
_atom_sites_solution_secondary difmap
_audit_creation_method SHELXL
_cell_angle_alpha 80.472(9)
_cell_angle_beta 81.748(9)
_cell_angle_gamma 89.193(6)
_cell_formula_units_Z 2
_cell_length_a 8.5130(6)
_cell_length_b 9.1937(8)
_cell_length_c 16.678(2)
_cell_measurement_reflns_used 25
_cell_measurement_temperature 293(2)
_cell_measurement_theta_max 25.9
_cell_measurement_theta_min 14.9
_cell_volume 1273.9(2)
_computing_cell_refinement 'CAD4 software (Enraf-Nonius,1989)'
_computing_data_collection 'CAD4 software (Enraf-Nonius,1989)'
_computing_data_reduction 'process-MOLEN (Fair,1990)'
_computing_molecular_graphics 'ORTEP (Johnson,1976)'
_computing_structure_refinement 'SHELXL-93 (Sheldrick, 1993)'
_computing_structure_solution 'SHELXS-86 (Sheldrick, 1990)'
_diffrn_ambient_temperature 293(2)
_diffrn_measurement_device CAD4-Enraf-Nonius
_diffrn_measurement_method \w/2\qscan
_diffrn_radiation_monochromator graphite
_diffrn_radiation_source 'fine-focus sealed tube'
_diffrn_radiation_type MoK\a
_diffrn_radiation_wavelength 0.71073
_diffrn_reflns_av_R_equivalents 0.0223
_diffrn_reflns_av_sigmaI/netI 0.0589
_diffrn_reflns_limit_h_max 10
_diffrn_reflns_limit_h_min -10
_diffrn_reflns_limit_k_max 10
_diffrn_reflns_limit_k_min -10
_diffrn_reflns_limit_l_max 19
_diffrn_reflns_limit_l_min 0
_diffrn_reflns_number 4612
_diffrn_reflns_theta_max 24.96
_diffrn_reflns_theta_min 2.25
_diffrn_standards_decay_% 1.1
_diffrn_standards_interval_count 'every 100 reflections '
_diffrn_standards_interval_time 3600
_diffrn_standards_number 3
_exptl_absorpt_coefficient_mu 5.303
_exptl_absorpt_correction_T_max 1.0000
_exptl_absorpt_correction_T_min 0.5279
_exptl_absorpt_correction_type 'empirical via\y-scan North et al(1968)'
_exptl_crystal_colour green
_exptl_crystal_density_diffrn 1.951
_exptl_crystal_description plates
_exptl_crystal_F_000 724
_exptl_crystal_size_max 0.49
_exptl_crystal_size_mid 0.19
_exptl_crystal_size_min 0.15
_refine_diff_density_max 1.913
_refine_diff_density_min -1.071
_refine_diff_density_rms 0.175
_refine_ls_extinction_method none
_refine_ls_goodness_of_fit_all 1.143
_refine_ls_goodness_of_fit_obs 1.099
_refine_ls_matrix_type full
_refine_ls_number_parameters 320
_refine_ls_number_reflns 4445
_refine_ls_number_restraints 0
_refine_ls_restrained_S_all 1.144
_refine_ls_restrained_S_obs 1.099
_refine_ls_R_factor_all 0.0689
_refine_ls_R_factor_obs 0.0481
_refine_ls_shift/esd_max 0.003
_refine_ls_shift/esd_mean 0.000
_refine_ls_structure_factor_coef Fsqd
_refine_ls_weighting_details 'w=1/[\s^2^(Fo^2^)+(0.0371P)^2^+6.5775P] where P=(Fo^2^+2Fc^2^)/3'
_refine_ls_weighting_scheme calc
_refine_ls_wR_factor_all 0.1080
_refine_ls_wR_factor_obs 0.0937
_reflns_number_observed 3670
_reflns_number_total 4446
_reflns_observed_criterion >2sigma(I)
_cod_data_source_file 905911c.txt
_cod_data_source_block 3
_cod_depositor_comments
;
The following automatic conversions were performed:

data item '_symmetry_cell_setting' value 'Triclinic' was changed to
'triclinic' in accordance with the
/home/saulius/struct/COD-crude-data/automatic-downloads/DataCite-retrospective/RSC/depositions/lib/dictionaries/cif_core.dic
dictionary named 'cif_core.dic' version 2.4.2 last updated on
2011-04-26.

data item '_refine_ls_weighting_scheme' value 'calc
w=1/[\s^2^(Fo^2^)+(0.0371P)^2^+6.5775P] where P=(Fo^2^+2Fc^2^)/3' was
changed to 'calc'. A new data item '_refine_ls_weighting_details' was
created with the value set to
'w=1/[\s^2^(Fo^2^)+(0.0371P)^2^+6.5775P] where P=(Fo^2^+2Fc^2^)/3'.

Automatic conversion script
Id: cif_fix_values 6909 2019-04-08 15:41:33Z antanas 
;
_cod_original_sg_symbol_H-M P-1
_cod_database_code 7702413

loop_
_symmetry_equiv_pos_as_xyz
'x, y, z'
'-x, -y, -z'

loop_
_atom_site_aniso_label
_atom_site_aniso_U_11
_atom_site_aniso_U_22
_atom_site_aniso_U_33
_atom_site_aniso_U_23
_atom_site_aniso_U_13
_atom_site_aniso_U_12
Re1 0.0283(2) 0.0300(2) 0.0329(2) -0.00374(15) -0.00706(14) 0.00088(13)
S1 0.052(2) 0.052(2) 0.0333(15) -0.0032(13) -0.0090(12) 0.0029(13)
Cl1 0.0512(15) 0.0358(14) 0.059(2) -0.0022(13) -0.0181(13) 0.0111(11)
O1 0.024(3) 0.053(4) 0.058(5) -0.013(4) -0.012(3) 0.001(3)
N1 0.017(3) 0.040(5) 0.036(5) -0.004(4) -0.005(3) 0.007(3)
N2 0.028(4) 0.045(5) 0.027(4) -0.010(4) -0.002(3) 0.000(3)
N3 0.024(4) 0.029(4) 0.034(5) -0.006(3) -0.009(3) 0.001(3)
N4 0.039(5) 0.045(5) 0.048(6) -0.010(4) -0.016(4) 0.001(4)
N5 0.049(6) 0.054(6) 0.048(6) 0.005(5) -0.009(5) -0.008(5)
N11 0.024(4) 0.025(4) 0.031(5) -0.004(3) -0.002(3) -0.008(3)
N21 0.034(4) 0.025(4) 0.026(4) -0.005(3) -0.005(3) 0.001(3)
N31 0.024(4) 0.023(4) 0.033(4) -0.004(3) 0.000(3) -0.002(3)
N41 0.024(4) 0.033(4) 0.039(5) -0.001(4) -0.012(3) 0.000(3)
C1 0.053(6) 0.042(6) 0.037(6) 0.004(5) -0.013(5) -0.008(5)
C2 0.047(7) 0.088(10) 0.057(8) 0.026(7) -0.019(6) -0.023(6)
C3 0.042(6) 0.091(11) 0.063(9) 0.003(8) -0.016(6) -0.004(7)
C4 0.070(9) 0.073(9) 0.057(8) 0.004(7) -0.028(7) 0.014(7)
C5 0.075(8) 0.031(6) 0.056(8) 0.000(5) -0.016(6) 0.007(6)
C11 0.046(6) 0.024(5) 0.027(5) 0.003(4) -0.002(4) -0.012(4)
C12 0.038(5) 0.038(6) 0.029(6) -0.014(4) 0.007(4) -0.001(4)
C13 0.025(5) 0.034(5) 0.054(7) -0.015(5) -0.004(4) 0.004(4)
C21 0.042(5) 0.025(5) 0.049(7) -0.003(5) -0.006(5) 0.007(4)
C22 0.064(7) 0.014(5) 0.064(8) -0.017(5) 0.003(6) -0.004(5)
C23 0.047(6) 0.037(6) 0.039(6) -0.012(5) -0.002(5) -0.003(5)
C31 0.024(4) 0.030(5) 0.049(6) -0.012(5) -0.003(4) -0.004(4)
C32 0.028(5) 0.049(6) 0.050(7) -0.013(5) 0.004(4) -0.014(4)
C33 0.033(5) 0.025(5) 0.035(6) 0.003(4) 0.000(4) -0.005(4)
C41 0.053(6) 0.039(6) 0.039(6) 0.006(5) -0.010(5) -0.004(5)
C42 0.063(7) 0.041(6) 0.040(7) 0.016(5) -0.013(5) -0.004(5)
C43 0.054(7) 0.055(7) 0.048(7) -0.004(6) -0.021(6) 0.015(6)
B1 0.025(5) 0.031(6) 0.033(6) -0.003(5) -0.007(4) -0.003(4)
Cl1S 0.077(2) 0.066(2) 0.094(3) -0.025(2) 0.017(2) -0.015(2)
Cl2S 0.125(3) 0.107(3) 0.078(3) -0.016(2) -0.043(3) 0.018(3)
C1S 0.068(8) 0.080(9) 0.053(8) -0.027(7) -0.012(6) -0.008(7)
Cl2 0.052(2) 0.062(2) 0.060(2) 0.006(2) -0.0113(14) -0.0181(14)

loop_
_atom_site_label
_atom_site_type_symbol
_atom_site_fract_x
_atom_site_fract_y
_atom_site_fract_z
_atom_site_U_iso_or_equiv
_atom_site_thermal_displace_type
_atom_site_occupancy
_atom_site_calc_flag
_atom_site_refinement_flags
Re1 Re 0.05936(4) 0.12344(4) 0.22136(3) 0.03030(13) Uani 1 d .
S1 S -0.0224(3) 0.0832(3) 0.3632(2) 0.0457(7) Uani 1 d .
Cl1 Cl 0.1275(3) -0.1246(3) 0.2272(2) 0.0484(7) Uani 1 d .
O1 O 0.2329(7) 0.2114(8) 0.2134(4) 0.044(2) Uani 1 d .
N1 N 0.0719(8) 0.1331(8) 0.0956(5) 0.031(2) Uani 1 d .
N2 N -0.0607(8) 0.3252(9) 0.2117(5) 0.033(2) Uani 1 d .
N3 N -0.1893(8) 0.0567(8) 0.2110(5) 0.029(2) Uani 1 d .
N4 N -0.3760(9) 0.2454(9) -0.0039(5) 0.043(2) Uani 1 d .
N5 N 0.0571(11) -0.1907(11) 0.4351(6) 0.051(2) Uani 1 d .
N11 N -0.0339(8) 0.2133(8) 0.0508(4) 0.027(2) Uani 1 d .
N21 N -0.1554(8) 0.3721(8) 0.1533(4) 0.028(2) Uani 1 d .
N31 N -0.2738(8) 0.1298(8) 0.1528(5) 0.027(2) Uani 1 d .
N41 N -0.2871(8) 0.3345(8) 0.0310(5) 0.032(2) Uani 1 d .
C1 C 0.1091(12) -0.0496(12) 0.4050(6) 0.044(3) Uani 1 d .
C2 C 0.2642(13) -0.0160(16) 0.4098(8) 0.067(4) Uani 1 d .
H2 H 0.3035(13) 0.0794(16) 0.3911(8) 0.080 Uiso 1 calc R
C3 C 0.3601(14) -0.1242(16) 0.4422(8) 0.066(4) Uani 1 d .
H3 H 0.4667(14) -0.1034(16) 0.4423(8) 0.079 Uiso 1 calc R
C4 C 0.3021(16) -0.2607(16) 0.4741(8) 0.067(4) Uani 1 d .
H4 H 0.3666(16) -0.3317(16) 0.4989(8) 0.080 Uiso 1 calc R
C5 C 0.1514(15) -0.2930(12) 0.4697(7) 0.054(3) Uani 1 d .
H5 H 0.1116(15) -0.3874(12) 0.4908(7) 0.065 Uiso 1 calc R
C11 C 0.0131(11) 0.2142(10) -0.0281(6) 0.033(2) Uani 1 d .
H11 H -0.0413(11) 0.2583(10) -0.0702(6) 0.040 Uiso 1 calc R
C12 C 0.1542(11) 0.1404(10) -0.0391(6) 0.035(2) Uani 1 d .
H12 H 0.2146(11) 0.1267(10) -0.0883(6) 0.042 Uiso 1 calc R
C13 C 0.1852(10) 0.0918(10) 0.0390(6) 0.037(2) Uani 1 d .
H13 H 0.2737(10) 0.0370(10) 0.0515(6) 0.044 Uiso 1 calc R
C21 C -0.2149(11) 0.5039(10) 0.1652(6) 0.039(2) Uani 1 d .
H21 H -0.2845(11) 0.5587(10) 0.1342(6) 0.047 Uiso 1 calc R
C22 C -0.1566(13) 0.5444(10) 0.2305(7) 0.047(3) Uani 1 d .
H22 H -0.1762(13) 0.6315(10) 0.2515(7) 0.057 Uiso 1 calc R
C23 C -0.0635(12) 0.4306(11) 0.2584(6) 0.041(2) Uani 1 d .
H23 H -0.0097(12) 0.4269(11) 0.3035(6) 0.049 Uiso 1 calc R
C31 C -0.4181(10) 0.0708(10) 0.1621(6) 0.034(2) Uani 1 d .
H31 H -0.4978(10) 0.1025(10) 0.1307(6) 0.040 Uiso 1 calc R
C32 C -0.4289(11) -0.0457(12) 0.2264(6) 0.042(3) Uani 1 d .
H32 H -0.5151(11) -0.1092(12) 0.2459(6) 0.051 Uiso 1 calc R
C33 C -0.2874(10) -0.0486(10) 0.2553(6) 0.032(2) Uani 1 d .
H33 H -0.2622(10) -0.1150(10) 0.3000(6) 0.039 Uiso 1 calc R
C41 C -0.2638(12) 0.4669(12) -0.0180(6) 0.045(3) Uani 1 d .
H41 H -0.2062(12) 0.5454(12) -0.0078(6) 0.053 Uiso 1 calc R
C42 C -0.3376(13) 0.4666(12) -0.0842(7) 0.050(3) Uani 1 d .
H42 H -0.3411(13) 0.5429(12) -0.1281(7) 0.060 Uiso 1 calc R
C43 C -0.4075(13) 0.3277(13) -0.0725(7) 0.052(3) Uani 1 d .
H43 H -0.4687(13) 0.2964(13) -0.1085(7) 0.062 Uiso 1 calc R
B1 B -0.1924(11) 0.2649(11) 0.0954(7) 0.030(2) Uani 1 d .
Cl1S Cl 0.5441(4) -0.7204(4) 0.3263(2) 0.0803(11) Uani 1 d .
Cl2S Cl 0.3595(6) -0.4532(5) 0.2945(3) 0.1007(14) Uani 1 d .
C1S C 0.4708(15) -0.5587(15) 0.3624(8) 0.065(3) Uani 1 d .
H1S1 H 0.4052(15) -0.5858(15) 0.4152(8) 0.078 Uiso 1 calc R
H1S2 H 0.5593(15) -0.4999(15) 0.3702(8) 0.078 Uiso 1 calc R
Cl2 Cl -0.2552(3) -0.3337(3) 0.4380(2) 0.0594(8) Uani 1 d .
H1 H -0.0557(227) -0.2223(215) 0.4362(117) 0.172(81) Uiso 1 d .

loop_
_atom_type_symbol
_atom_type_description
_atom_type_scat_dispersion_real
_atom_type_scat_dispersion_imag
_atom_type_scat_source
H H 0.0000 0.0000 'International Tables Vol C Tables 4.2.6.8 and 6.1.1.4'
C C 0.0033 0.0016 'International Tables Vol C Tables 4.2.6.8 and 6.1.1.4'
N N 0.0061 0.0033 'International Tables Vol C Tables 4.2.6.8 and 6.1.1.4'
O O 0.0106 0.0060 'International Tables Vol C Tables 4.2.6.8 and 6.1.1.4'
B B 0.0013 0.0007 'International Tables Vol C Tables 4.2.6.8 and 6.1.1.4'
Cl Cl 0.1484 0.1585 'International Tables Vol C Tables 4.2.6.8 and 6.1.1.4'
S S 0.1246 0.1234 'International Tables Vol C Tables 4.2.6.8 and 6.1.1.4'
Re Re -1.0185 7.2310 'International Tables Vol C Tables 4.2.6.8 and 6.1.1.4'

loop_
_geom_angle_atom_site_label_1
_geom_angle_atom_site_label_2
_geom_angle_atom_site_label_3
_geom_angle
O1 Re1 N1 93.6(3)
O1 Re1 N2 90.6(3)
N1 Re1 N2 89.3(3)
O1 Re1 N3 165.5(3)
N1 Re1 N3 78.6(3)
N2 Re1 N3 77.2(3)
O1 Re1 Cl1 104.4(2)
N1 Re1 Cl1 86.8(2)
N2 Re1 Cl1 164.7(2)
N3 Re1 Cl1 87.5(2)
O1 Re1 S1 102.1(3)
N1 Re1 S1 164.3(2)
N2 Re1 S1 89.6(2)
N3 Re1 S1 85.9(2)
Cl1 Re1 S1 90.22(10)
C1 S1 Re1 105.7(4)
C13 N1 N11 105.0(7)
C13 N1 Re1 131.9(6)
N11 N1 Re1 122.3(5)
C23 N2 N21 106.6(8)
C23 N2 Re1 129.3(7)
N21 N2 Re1 124.1(6)
C33 N3 N31 105.4(7)
C33 N3 Re1 132.2(6)
N31 N3 Re1 122.4(5)
C43 N4 N41 105.1(9)
C5 N5 C1 121.8(10)
C11 N11 N1 109.2(7)
C11 N11 B1 130.1(8)
N1 N11 B1 120.0(7)
C21 N21 N2 108.7(8)
C21 N21 B1 131.8(8)
N2 N21 B1 118.9(7)
C31 N31 N3 110.0(7)
C31 N31 B1 133.0(8)
N3 N31 B1 116.8(7)
C41 N41 N4 109.6(8)
C41 N41 B1 128.3(8)
N4 N41 B1 118.7(7)
N5 C1 C2 117.7(10)
N5 C1 S1 120.0(8)
C2 C1 S1 122.3(9)
C3 C2 C1 119.4(12)
C4 C3 C2 120.9(11)
C5 C4 C3 119.5(11)
C4 C5 N5 120.6(11)
N11 C11 C12 110.1(8)
C13 C12 C11 104.0(8)
N1 C13 C12 111.7(8)
N21 C21 C22 108.7(9)
C23 C22 C21 105.8(9)
N2 C23 C22 110.2(9)
N31 C31 C32 107.9(8)
C33 C32 C31 105.7(8)
N3 C33 C32 111.0(8)
C42 C41 N41 108.7(10)
C41 C42 C43 105.0(9)
N4 C43 C42 111.5(10)
N41 B1 N31 114.1(7)
N41 B1 N11 107.4(8)
N31 B1 N11 108.0(7)
N41 B1 N21 112.9(8)
N31 B1 N21 105.2(7)
N11 B1 N21 109.0(7)
Cl2S C1S Cl1S 112.2(7)

loop_
_geom_bond_atom_site_label_1
_geom_bond_atom_site_label_2
_geom_bond_distance
Re1 O1 1.673(6)
Re1 N1 2.073(8)
Re1 N2 2.099(8)
Re1 N3 2.250(7)
Re1 Cl1 2.335(3)
Re1 S1 2.337(3)
S1 C1 1.771(10)
N1 C13 1.346(11)
N1 N11 1.380(10)
N2 C23 1.339(12)
N2 N21 1.364(10)
N3 C33 1.338(11)
N3 N31 1.372(10)
N4 C43 1.324(13)
N4 N41 1.373(11)
N5 C5 1.339(14)
N5 C1 1.366(13)
N11 C11 1.318(11)
N11 B1 1.552(12)
N21 C21 1.342(11)
N21 B1 1.553(13)
N31 C31 1.328(11)
N31 B1 1.543(12)
N41 C41 1.349(12)
N41 B1 1.490(12)
C1 C2 1.377(14)
C2 C3 1.37(2)
C3 C4 1.35(2)
C4 C5 1.34(2)
C11 C12 1.376(13)
C12 C13 1.367(13)
C21 C22 1.366(14)
C22 C23 1.364(14)
C31 C32 1.379(14)
C32 C33 1.359(13)
C41 C42 1.347(14)
C42 C43 1.39(2)
Cl1S C1S 1.767(13)
Cl2S C1S 1.742(13)
